data_2014308
loop_
_publ_author_name
'Chen, Xue-An'
'Zhao, Ying-Hua'
'Chang, Xin-An'
'Zhang, Li'
'Xue, Hai-Ping'

_publ_section_title
;
 Lead zinc borate, PbZn~2~(BO~3~)~2~
;
_journal_coeditor_code BC1089
_journal_issue 1
_journal_name_full 'Acta Crystallographica Section C'
_journal_page_first i11
_journal_page_last i12
_journal_paper_doi 10.1107/S0108270105040709
_journal_volume 62
_journal_year 2006
_chemical_formula_iupac 'Pb Zn2 (B O3)2'
_chemical_formula_moiety 'B2 O6 Pb Zn2'
_chemical_formula_sum 'B2 O6 Pb Zn2'
_chemical_formula_weight 455.55
_chemical_name_common ' lead dizinc orthoborate'
_chemical_name_systematic
;
Lead zinc borate
;
_space_group_IT_number 56
_symmetry_cell_setting orthorhombic
_symmetry_space_group_name_Hall '-P 2ab 2ac'
_symmetry_space_group_name_H-M 'P c c n'
_atom_sites_solution_primary direct
_atom_sites_solution_secondary difmap
_cell_angle_alpha 90.00
_cell_angle_beta 90.00
_cell_angle_gamma 90.00
_cell_formula_units_Z 4
_cell_length_a 11.1709(8)
_cell_length_b 4.9674(7)
_cell_length_c 10.5987(8)
_cell_measurement_reflns_used 25
_cell_measurement_temperature 290
_cell_measurement_theta_max 22.49
_cell_measurement_theta_min 20.22
_cell_volume 588.13(10)
_computing_cell_refinement 'Rigaku/AFC Diffractometer Control Software'
_computing_data_collection 'Rigaku/AFC Diffractometer Control Software (Rigaku Corporation, 1994)'
_computing_data_reduction 'Rigaku/AFC Diffractometer Control Software'
_computing_molecular_graphics 'ATOMS (Dowty, 1999)'
_computing_publication_material SHELXL97
_computing_structure_refinement 'SHELXL97 (Sheldrick, 1997)'
_computing_structure_solution 'SHELXS97 (Sheldrick, 1997)'
_diffrn_ambient_temperature 290
_diffrn_measured_fraction_theta_full 1.000
_diffrn_measured_fraction_theta_max 1.000
_diffrn_measurement_device_type 'Rigaku AFC-7R'
_diffrn_measurement_method 2\q--\w
_diffrn_radiation_monochromator graphite
_diffrn_radiation_source 'fine-focus sealed tube'
_diffrn_radiation_type MoK\a
_diffrn_radiation_wavelength 0.71073
_diffrn_reflns_av_R_equivalents 0.0305
_diffrn_reflns_av_sigmaI/netI 0.0279
_diffrn_reflns_limit_h_max 18
_diffrn_reflns_limit_h_min 0
_diffrn_reflns_limit_k_max 8
_diffrn_reflns_limit_k_min 0
_diffrn_reflns_limit_l_max 16
_diffrn_reflns_limit_l_min 0
_diffrn_reflns_number 1522
_diffrn_reflns_theta_full 34.94
_diffrn_reflns_theta_max 34.94
_diffrn_reflns_theta_min 3.65
_diffrn_standards_decay_% 1.58
_diffrn_standards_interval_count 150
_diffrn_standards_interval_time 120
_diffrn_standards_number 3
_exptl_absorpt_coefficient_mu 36.610
_exptl_absorpt_correction_T_max 0.473
_exptl_absorpt_correction_T_min 0.085
_exptl_absorpt_correction_type psi-scan
_exptl_absorpt_process_details '(Kopfmann & Huber, 1968)'
_exptl_crystal_colour colorless
_exptl_crystal_density_diffrn 5.145
_exptl_crystal_density_method 'not measured'
_exptl_crystal_description plate
_exptl_crystal_F_000 800
_exptl_crystal_size_max 0.1
_exptl_crystal_size_mid 0.06
_exptl_crystal_size_min 0.02
_refine_diff_density_max 3.688
_refine_diff_density_min -3.060
_refine_ls_extinction_method none
_refine_ls_goodness_of_fit_ref 1.106
_refine_ls_matrix_type full
_refine_ls_number_parameters 51
_refine_ls_number_reflns 1289
_refine_ls_number_restraints 0
_refine_ls_restrained_S_all 1.106
_refine_ls_R_factor_all 0.0605
_refine_ls_R_factor_gt 0.0449
_refine_ls_shift/su_max 0.000
_refine_ls_shift/su_mean 0.000
_refine_ls_structure_factor_coef Fsqd
_refine_ls_weighting_details 'calc w=1/[\s^2^(Fo^2^)+(0.0998P)^2^+0.0518P] where P=(Fo^2^+2Fc^2^)/3'
_refine_ls_weighting_scheme calc
_refine_ls_wR_factor_gt 0.1360
_refine_ls_wR_factor_ref 0.1449
_reflns_number_gt 972
_reflns_number_total 1289
_reflns_threshold_expression I>2\s(I)
_cod_data_source_file bc1089.cif
_cod_data_source_block I
_cod_database_code 2014308
_cod_database_fobs_code 2014308

loop_
_symmetry_equiv_pos_as_xyz
'x, y, z'
'-x+1/2, -y+1/2, z'
'-x, y+1/2, -z+1/2'
'x+1/2, -y, -z+1/2'
'-x, -y, -z'
'x-1/2, y-1/2, -z'
'x, -y-1/2, z-1/2'
'-x-1/2, y, z-1/2'

loop_
_atom_site_label
_atom_site_fract_x
_atom_site_fract_y
_atom_site_fract_z
_atom_site_U_iso_or_equiv
_atom_site_adp_type
_atom_site_calc_flag
_atom_site_refinement_flags
_atom_site_occupancy
_atom_site_disorder_assembly
_atom_site_disorder_group
_atom_site_type_symbol
Pb 0.7500 0.7500 0.56467(3) 0.01330(16) Uani d S 1 . . Pb
Zn 0.50171(8) 0.67690(16) 0.35005(6) 0.01124(19) Uani d . 1 . . Zn
B 0.6023(8) 0.1894(18) 0.4163(7) 0.0128(13) Uani d . 1 . . B
O1 0.6227(5) 0.3426(11) 0.5216(4) 0.0127(9) Uani d . 1 . . O
O2 0.6277(5) -0.0832(11) 0.4122(5) 0.0137(8) Uani d . 1 . . O
O3 0.5539(7) 0.3107(13) 0.3117(4) 0.0163(11) Uani d . 1 . . O

loop_
_atom_site_aniso_label
_atom_site_aniso_U_11
_atom_site_aniso_U_22
_atom_site_aniso_U_33
_atom_site_aniso_U_12
_atom_site_aniso_U_13
_atom_site_aniso_U_23
Pb 0.0090(2) 0.0182(2) 0.0127(2) -0.00054(12) 0.000 0.000
Zn 0.0117(3) 0.0104(4) 0.0116(3) -0.0012(3) -0.0002(3) -0.0004(2)
B 0.012(3) 0.016(3) 0.010(2) -0.001(3) -0.004(3) 0.000(3)
O1 0.008(2) 0.016(2) 0.0150(19) -0.0024(19) 0.0005(16) -0.0028(15)
O2 0.011(2) 0.011(2) 0.0190(17) -0.0012(19) -0.0030(18) 0.0001(17)
O3 0.023(3) 0.012(2) 0.014(2) 0.007(3) -0.0084(18) -0.0012(15)

loop_
_atom_type_symbol
_atom_type_description
_atom_type_scat_dispersion_real
_atom_type_scat_dispersion_imag
_atom_type_scat_source
B B 0.0013 0.0007 'International Tables Vol C Tables 4.2.6.8 and 6.1.1.4'
O O 0.0106 0.0060 'International Tables Vol C Tables 4.2.6.8 and 6.1.1.4'
Zn Zn 0.2839 1.4301 'International Tables Vol C Tables 4.2.6.8 and 6.1.1.4'
Pb Pb -3.3944 10.1111 'International Tables Vol C Tables 4.2.6.8 and 6.1.1.4'

loop_
_geom_angle_atom_site_label_1
_geom_angle_atom_site_label_2
_geom_angle_atom_site_label_3
_geom_angle_site_symmetry_1
_geom_angle_site_symmetry_3
_geom_angle
_geom_angle_publ_flag
O2 Pb O2 2_655 1_565 89.3(3) no
O2 Pb O1 2_655 . 85.28(17) no
O2 Pb O1 1_565 . 79.89(19) no
O2 Pb O1 2_655 2_665 79.89(19) no
O2 Pb O1 1_565 2_665 85.28(17) no
O1 Pb O1 . 2_665 159.1(2) no
O3 Zn O1 3_655 5_666 113.9(3) yes
O3 Zn O3 3_655 . 103.34(19) yes
O1 Zn O3 5_666 . 108.2(3) yes
O3 Zn O2 3_655 1_565 108.6(2) yes
O1 Zn O2 5_666 1_565 108.0(2) yes
O3 Zn O2 . 1_565 115.0(3) yes
O1 B O3 . . 118.7(7) yes
O1 B O2 . . 122.3(7) yes
O3 B O2 . . 119.0(7) yes
B O1 Zn . 5_666 115.0(5) no
B O1 Pb . . 133.5(5) no
Zn O1 Pb 5_666 . 108.5(2) no
B O2 Zn . 1_545 117.3(5) no
B O2 Pb . 1_545 117.2(4) no
Zn O2 Pb 1_545 1_545 116.7(2) no
B O3 Zn . 3_645 133.6(5) no
B O3 Zn . . 111.0(5) no
Zn O3 Zn 3_645 . 114.0(3) no

loop_
_geom_bond_atom_site_label_1
_geom_bond_atom_site_label_2
_geom_bond_site_symmetry_2
_geom_bond_distance
_geom_bond_publ_flag
Pb O2 2_655 2.273(5) yes
Pb O2 1_565 2.273(5) no
Pb O1 . 2.515(5) yes
Pb O1 2_665 2.515(5) no
Zn O3 3_655 1.941(5) yes
Zn O1 5_666 1.947(5) yes
Zn O3 . 1.953(6) yes
Zn O2 1_565 1.958(5) yes
B O1 . 1.371(9) yes
B O3 . 1.372(9) yes
B O2 . 1.384(10) yes
